data_2213822
loop_
_publ_author_name
'Ghorbani, Hosein '
'Bazgir, Ayoob'

_publ_section_title
5-(4-Fluorophenyl)-1,3,7,9-tetramethylpyrido[2,3-<i>d</i>:6,5-<i>d</i>]dipyrimidine-2,4,6,8(1<i>H</i>,3<i>H</i>,7<i>H</i>,9<i>H</i>)-tetrone
_journal_coeditor_code HK2233
_journal_issue 6
_journal_name_full 'Acta Crystallographica Section E'
_journal_page_first o2790
_journal_page_last o2790
_journal_paper_doi 10.1107/S1600536807020454
_journal_volume 63
_journal_year 2007
_chemical_formula_iupac 'C19 H16 F N5 O4'
_chemical_formula_moiety 'C19 H16 F N5 O4'
_chemical_formula_sum 'C19 H16 F N5 O4'
_chemical_formula_weight 397.37
_chemical_name_systematic
;
5-Fluorophenyl-1,3,7,9-tetramethylpyrido[2,3-d:6,5-d]dipyrimidine-
2,4,6,8(1H,3H,7H,9H)-tetrone
;
_space_group_IT_number 2
_symmetry_cell_setting triclinic
_symmetry_space_group_name_Hall '-P 1'
_symmetry_space_group_name_H-M 'P -1'
_audit_creation_method 'WinGX routine CIF_UPDATE'
_cell_angle_alpha 75.04(2)
_cell_angle_beta 76.82(2)
_cell_angle_gamma 70.93(2)
_cell_formula_units_Z 4
_cell_length_a 9.074(2)
_cell_length_b 10.930(3)
_cell_length_c 20.091(5)
_cell_measurement_reflns_used 2000
_cell_measurement_temperature 294(2)
_cell_measurement_theta_max 28.01
_cell_measurement_theta_min 2.01
_cell_volume 1796.8(8)
_computing_cell_refinement X-AREA
_computing_data_collection 'X-AREA (Stoe & Cie, 2005)'
_computing_data_reduction 'X-RED32 (Stoe & Cie, 2005)'
_computing_molecular_graphics 'ORTEP-3 for Windows (Farrugia, 1997)'
_computing_publication_material 'WinGX (Farrugia, 1999)'
_computing_structure_refinement 'SHELXL97 (Sheldrick, 1997)'
_computing_structure_solution 'SHELXS97 (Sheldrick, 1997)'
_diffrn_measured_fraction_theta_full 0.986
_diffrn_measured_fraction_theta_max 0.986
_diffrn_measurement_device_type 'Stoe IPDSII'
_diffrn_measurement_method 'rotation method'
_diffrn_radiation_type MoK\a
_diffrn_radiation_wavelength 0.71073
_diffrn_reflns_av_R_equivalents 0.0496
_diffrn_reflns_limit_h_max 11
_diffrn_reflns_limit_h_min -11
_diffrn_reflns_limit_k_max 14
_diffrn_reflns_limit_k_min -12
_diffrn_reflns_limit_l_max 26
_diffrn_reflns_limit_l_min -26
_diffrn_reflns_number 15435
_diffrn_reflns_theta_full 28.01
_diffrn_reflns_theta_max 28.01
_diffrn_reflns_theta_min 2.01
_diffrn_standards_number 0
_exptl_absorpt_coefficient_mu 0.113
_exptl_absorpt_correction_T_max 0.995
_exptl_absorpt_correction_T_min 0.950
_exptl_absorpt_correction_type numerical
_exptl_absorpt_process_details
;
shape of crystal determined optically
(X-RED32 and X-SHAPE; Stoe & Cie, 2005)
;
_exptl_crystal_colour colorless
_exptl_crystal_density_diffrn 1.469
_exptl_crystal_density_method 'not measured'
_exptl_crystal_description plate
_exptl_crystal_F_000 824
_exptl_crystal_size_max 0.25
_exptl_crystal_size_mid 0.25
_exptl_crystal_size_min 0.04
_refine_diff_density_max 0.191
_refine_diff_density_min -0.235
_refine_ls_extinction_method none
_refine_ls_goodness_of_fit_ref 1.225
_refine_ls_hydrogen_treatment constr
_refine_ls_matrix_type full
_refine_ls_number_parameters 531
_refine_ls_number_reflns 8540
_refine_ls_number_restraints 0
_refine_ls_restrained_S_all 1.225
_refine_ls_R_factor_gt 0.098
_refine_ls_shift/su_max 0.096
_refine_ls_structure_factor_coef Fsqd
_refine_ls_weighting_details 'calc w=1/[\s^2^(Fo^2^)+(0.0373P)^2^+1.6536P] where P=(Fo^2^+2Fc^2^)/3'
_refine_ls_weighting_scheme calc
_refine_ls_wR_factor_ref 0.1844
_reflns_number_gt 5359
_reflns_number_total 8540
_reflns_threshold_expression I>2\s(I)
_cod_data_source_file hk2233.cif
_cod_data_source_block I
_cod_database_code 2213822
_cod_database_fobs_code 2213822

loop_
_symmetry_equiv_pos_as_xyz
'x, y, z'
'-x, -y, -z'

loop_
_atom_site_type_symbol
_atom_site_label
_atom_site_fract_x
_atom_site_fract_y
_atom_site_fract_z
_atom_site_U_iso_or_equiv
_atom_site_adp_type
_atom_site_calc_flag
_atom_site_refinement_flags
_atom_site_occupancy
C C1 0.4778(5) 0.2016(4) 0.2535(2) 0.0503(9) Uani d . 1
C C2 0.3908(5) 0.2376(4) 0.2011(2) 0.0587(11) Uani d . 1
H H2 0.3021 0.3107 0.1995 0.07 Uiso calc R 1
C C3 0.4381(5) 0.1625(4) 0.1504(2) 0.0546(10) Uani d . 1
H H3 0.3818 0.1858 0.1135 0.066 Uiso calc R 1
C C4 0.5682(4) 0.0530(3) 0.15386(17) 0.0393(8) Uani d . 1
C C5 0.6521(4) 0.0174(4) 0.20864(18) 0.0442(8) Uani d . 1
H H5 0.7394 -0.0568 0.2113 0.053 Uiso calc R 1
C C6 0.6056(5) 0.0925(4) 0.25931(19) 0.0499(9) Uani d . 1
H H6 0.6603 0.0695 0.2967 0.06 Uiso calc R 1
C C7 0.6216(4) -0.0241(3) 0.09701(17) 0.0410(8) Uani d . 1
C C8 0.7181(4) 0.0176(3) 0.03454(17) 0.0417(8) Uani d . 1
C C9 0.7701(5) 0.1376(4) 0.0207(2) 0.0496(9) Uani d . 1
C C10 0.9087(6) 0.2890(4) -0.0633(2) 0.0691(12) Uani d . 1
H H10A 0.9199 0.3093 -0.0213 0.083 Uiso calc R 1
H H10B 0.8312 0.361 -0.086 0.083 Uiso calc R 1
H H10C 1.0081 0.2754 -0.0939 0.083 Uiso calc R 1
C C11 0.9018(5) 0.0935(4) -0.0969(2) 0.0552(10) Uani d . 1
C C12 0.9192(6) -0.1058(5) -0.1321(2) 0.0713(13) Uani d . 1
H H12A 0.8463 -0.0781 -0.1646 0.086 Uiso calc R 1
H H12B 0.9293 -0.1965 -0.1099 0.086 Uiso calc R 1
H H12C 1.0204 -0.0966 -0.1563 0.086 Uiso calc R 1
C C13 0.7668(4) -0.0605(4) -0.01636(18) 0.0441(8) Uani d . 1
C C14 0.6372(4) -0.2105(4) 0.05081(19) 0.0443(8) Uani d . 1
C C15 0.6760(7) -0.4117(4) 0.0055(2) 0.0777(15) Uani d . 1
H H15A 0.7724 -0.3925 -0.0191 0.093 Uiso calc R 1
H H15B 0.606 -0.3957 -0.0272 0.093 Uiso calc R 1
H H15C 0.6988 -0.5026 0.029 0.093 Uiso calc R 1
C C16 0.4980(6) -0.3747(4) 0.1134(2) 0.0607(11) Uani d . 1
C C17 0.3346(6) -0.3582(5) 0.2271(2) 0.0679(12) Uani d . 1
H H17A 0.2261 -0.3153 0.2217 0.081 Uiso calc R 1
H H17B 0.3538 -0.3429 0.2689 0.081 Uiso calc R 1
H H17C 0.3568 -0.4514 0.2302 0.081 Uiso calc R 1
C C18 0.4697(5) -0.1872(4) 0.1662(2) 0.0490(9) Uani d . 1
C C19 0.5773(4) -0.1397(3) 0.10484(18) 0.0428(8) Uani d . 1
C C20 0.1273(5) 0.5408(5) 0.7954(2) 0.0605(11) Uani d . 1
C C21 0.0886(6) 0.4813(5) 0.7527(2) 0.0639(11) Uani d . 1
H H21 0.0456 0.4108 0.7709 0.077 Uiso calc R 1
C C22 0.1154(4) 0.5295(4) 0.6808(2) 0.0479(9) Uani d . 1
H H22 0.0903 0.4904 0.6505 0.057 Uiso calc R 1
C C23 0.1790(4) 0.6346(3) 0.65424(17) 0.0362(7) Uani d . 1
C C24 0.2156(4) 0.6923(4) 0.69921(19) 0.0467(9) Uani d . 1
H H24 0.2581 0.7632 0.6816 0.056 Uiso calc R 1
C C25 0.1894(5) 0.6452(4) 0.7709(2) 0.0572(10) Uani d . 1
H H25 0.2136 0.684 0.8015 0.069 Uiso calc R 1
C C26 0.2175(4) 0.6864(3) 0.57664(17) 0.0356(7) Uani d . 1
C C27 0.3742(4) 0.6615(3) 0.54272(17) 0.0364(7) Uani d . 1
C C28 0.5081(4) 0.5747(3) 0.57779(18) 0.0389(8) Uani d . 1
C C29 0.7927(4) 0.5130(4) 0.5778(2) 0.0572(10) Uani d . 1
H H29A 0.7922 0.4226 0.5952 0.069 Uiso calc R 1
H H29B 0.7857 0.5533 0.616 0.069 Uiso calc R 1
H H29C 0.8888 0.5162 0.5461 0.069 Uiso calc R 1
C C30 0.6873(4) 0.6504(4) 0.4721(2) 0.0465(9) Uani d . 1
C C31 0.5894(5) 0.7748(4) 0.36256(19) 0.0588(11) Uani d . 1
H H31C 0.6929 0.7869 0.3519 0.071 Uiso calc R 1
H H31B 0.5122 0.8589 0.3532 0.071 Uiso calc R 1
H H31A 0.5833 0.7186 0.3342 0.071 Uiso calc R 1
C C32 0.4047(4) 0.7221(3) 0.47162(18) 0.0386(8) Uani d . 1
C C33 0.1436(4) 0.8122(3) 0.46496(18) 0.0411(8) Uani d . 1
C C34 0.0756(6) 0.9241(5) 0.3460(2) 0.0720(14) Uani d . 1
H H34A 0.1705 0.8604 0.3304 0.086 Uiso calc R 1
H H34B 0.0935 1.0094 0.3354 0.086 Uiso calc R 1
H H34C -0.0077 0.9279 0.3227 0.086 Uiso calc R 1
C C35 -0.1298(5) 0.9211(4) 0.4493(2) 0.0515(10) Uani d . 1
C C36 -0.3408(5) 0.9229(4) 0.5498(2) 0.0649(12) Uani d . 1
H H36A -0.3893 0.8598 0.5456 0.078 Uiso calc R 1
H H36B -0.3906 1.0086 0.5246 0.078 Uiso calc R 1
H H36C -0.3525 0.9259 0.5981 0.078 Uiso calc R 1
C C37 -0.0688(4) 0.8092(4) 0.5684(2) 0.0455(9) Uani d . 1
C C38 0.0974(4) 0.7670(3) 0.53688(17) 0.0376(7) Uani d . 1
N N1 0.8576(4) 0.1681(3) -0.04580(16) 0.0519(8) Uani d . 1
N N2 0.8604(4) -0.0233(3) -0.07896(16) 0.0522(8) Uani d . 1
N N3 0.7300(4) -0.1727(3) -0.00823(15) 0.0470(7) Uani d . 1
N N4 0.6006(4) -0.3263(3) 0.05688(17) 0.0545(8) Uani d . 1
N N5 0.4385(4) -0.3039(3) 0.16596(16) 0.0518(8) Uani d . 1
N N6 0.6570(3) 0.5847(3) 0.54102(16) 0.0441(7) Uani d . 1
N N7 0.5578(4) 0.7124(3) 0.43777(15) 0.0451(7) Uani d . 1
N N8 0.2920(4) 0.7919(3) 0.43248(15) 0.0428(7) Uani d . 1
N N9 0.0297(4) 0.8846(3) 0.42268(16) 0.0483(8) Uani d . 1
N N10 -0.1716(3) 0.8834(3) 0.52074(17) 0.0471(7) Uani d . 1
O O1 0.7445(4) 0.2088(3) 0.06135(16) 0.0782(10) Uani d . 1
O O2 0.9736(4) 0.1306(3) -0.15385(15) 0.0748(9) Uani d . 1
O O3 0.4617(5) -0.4732(3) 0.11551(19) 0.0890(11) Uani d . 1
O O4 0.4062(4) -0.1330(3) 0.21484(15) 0.0713(9) Uani d . 1
O O5 0.4976(3) 0.4989(3) 0.63411(14) 0.0533(7) Uani d . 1
O O6 0.8207(3) 0.6520(3) 0.44300(15) 0.0611(8) Uani d . 1
O O7 -0.2280(3) 0.9851(3) 0.41175(16) 0.0687(9) Uani d . 1
O O8 -0.1205(3) 0.7855(3) 0.63026(15) 0.0720(9) Uani d . 1
F F1 0.4364(3) 0.2782(3) 0.30224(13) 0.0746(8) Uani d . 1
F F2 0.1014(4) 0.4928(4) 0.86628(13) 0.1061(11) Uani d . 1

loop_
_atom_site_aniso_label
_atom_site_aniso_U_11
_atom_site_aniso_U_22
_atom_site_aniso_U_33
_atom_site_aniso_U_12
_atom_site_aniso_U_13
_atom_site_aniso_U_23
C1 0.059(2) 0.051(2) 0.050(2) -0.0282(19) 0.0049(19) -0.0228(18)
C2 0.056(3) 0.053(2) 0.066(3) -0.0056(19) -0.012(2) -0.022(2)
C3 0.061(3) 0.055(2) 0.049(2) -0.0068(19) -0.025(2) -0.0112(18)
C4 0.046(2) 0.0394(18) 0.0365(17) -0.0160(15) -0.0070(15) -0.0087(14)
C5 0.048(2) 0.0452(19) 0.0410(19) -0.0128(16) -0.0117(16) -0.0084(16)
C6 0.063(3) 0.057(2) 0.0408(19) -0.031(2) -0.0129(18) -0.0079(17)
C7 0.044(2) 0.047(2) 0.0350(17) -0.0122(15) -0.0124(15) -0.0086(15)
C8 0.043(2) 0.048(2) 0.0358(18) -0.0124(16) -0.0086(15) -0.0096(15)
C9 0.052(2) 0.053(2) 0.044(2) -0.0180(18) -0.0062(18) -0.0072(18)
C10 0.070(3) 0.062(3) 0.068(3) -0.030(2) 0.000(2) 0.004(2)
C11 0.042(2) 0.066(3) 0.047(2) -0.0083(19) -0.0033(18) -0.006(2)
C12 0.067(3) 0.092(4) 0.056(3) -0.020(3) 0.007(2) -0.033(3)
C13 0.041(2) 0.053(2) 0.0381(18) -0.0092(16) -0.0122(16) -0.0084(16)
C14 0.050(2) 0.0427(19) 0.043(2) -0.0110(16) -0.0190(17) -0.0065(16)
C15 0.112(4) 0.058(3) 0.072(3) -0.022(3) -0.015(3) -0.031(2)
C16 0.082(3) 0.048(2) 0.059(3) -0.023(2) -0.025(2) -0.005(2)
C17 0.086(3) 0.063(3) 0.062(3) -0.039(2) -0.017(2) 0.003(2)
C18 0.063(3) 0.047(2) 0.044(2) -0.0243(18) -0.0137(18) -0.0045(17)
C19 0.050(2) 0.0444(19) 0.0366(18) -0.0132(16) -0.0136(16) -0.0078(15)
C20 0.074(3) 0.075(3) 0.037(2) -0.036(2) -0.006(2) -0.001(2)
C21 0.076(3) 0.069(3) 0.056(2) -0.045(2) -0.005(2) 0.000(2)
C22 0.050(2) 0.053(2) 0.048(2) -0.0232(17) -0.0095(17) -0.0095(18)
C23 0.0302(16) 0.0394(17) 0.0369(17) -0.0058(13) -0.0087(14) -0.0062(14)
C24 0.050(2) 0.049(2) 0.048(2) -0.0201(17) -0.0113(17) -0.0097(17)
C25 0.064(3) 0.069(3) 0.046(2) -0.025(2) -0.011(2) -0.017(2)
C26 0.0379(18) 0.0311(16) 0.0408(18) -0.0106(13) -0.0107(15) -0.0072(14)
C27 0.0343(18) 0.0362(17) 0.0389(17) -0.0080(13) -0.0095(14) -0.0070(14)
C28 0.0352(18) 0.0355(17) 0.0450(19) -0.0046(14) -0.0108(15) -0.0092(15)
C29 0.034(2) 0.066(3) 0.067(3) -0.0052(18) -0.0152(19) -0.011(2)
C30 0.039(2) 0.047(2) 0.056(2) -0.0112(16) -0.0043(18) -0.0194(18)
C31 0.058(3) 0.062(3) 0.046(2) -0.019(2) 0.0027(19) -0.0015(19)
C32 0.0396(19) 0.0370(17) 0.0424(18) -0.0098(14) -0.0080(15) -0.0133(15)
C33 0.045(2) 0.0364(18) 0.0447(19) -0.0074(15) -0.0187(16) -0.0076(15)
C34 0.081(3) 0.078(3) 0.047(2) -0.007(3) -0.027(2) -0.001(2)
C35 0.053(2) 0.047(2) 0.058(2) -0.0073(18) -0.028(2) -0.0092(18)
C36 0.039(2) 0.071(3) 0.082(3) -0.004(2) -0.022(2) -0.015(2)
C37 0.0374(19) 0.048(2) 0.050(2) -0.0067(16) -0.0126(17) -0.0100(17)
C38 0.0356(18) 0.0374(17) 0.0412(18) -0.0079(14) -0.0131(15) -0.0072(15)
N1 0.0486(19) 0.0530(19) 0.0480(18) -0.0177(15) -0.0026(15) 0.0000(15)
N2 0.0476(19) 0.064(2) 0.0433(17) -0.0147(16) -0.0018(15) -0.0147(16)
N3 0.0503(19) 0.0531(18) 0.0411(16) -0.0118(15) -0.0114(14) -0.0155(14)
N4 0.071(2) 0.0483(18) 0.0509(19) -0.0167(16) -0.0167(17) -0.0157(15)
N5 0.065(2) 0.0492(18) 0.0453(18) -0.0252(16) -0.0122(16) -0.0011(15)
N6 0.0321(15) 0.0491(17) 0.0493(17) -0.0042(13) -0.0113(13) -0.0118(14)
N7 0.0413(17) 0.0483(17) 0.0429(16) -0.0133(13) -0.0017(14) -0.0078(14)
N8 0.0450(18) 0.0425(16) 0.0392(15) -0.0093(13) -0.0102(14) -0.0062(13)
N9 0.0501(19) 0.0480(18) 0.0450(17) -0.0068(14) -0.0207(14) -0.0042(14)
N10 0.0335(16) 0.0469(17) 0.0596(19) -0.0033(13) -0.0192(14) -0.0088(15)
O1 0.114(3) 0.077(2) 0.0609(19) -0.061(2) 0.0169(18) -0.0278(17)
O2 0.065(2) 0.092(2) 0.0536(18) -0.0229(17) 0.0123(15) -0.0082(17)
O3 0.135(3) 0.064(2) 0.087(2) -0.055(2) -0.015(2) -0.0165(18)
O4 0.090(2) 0.078(2) 0.0577(18) -0.0478(18) 0.0144(16) -0.0253(16)
O5 0.0413(15) 0.0524(15) 0.0547(16) -0.0080(12) -0.0133(12) 0.0070(13)
O6 0.0390(15) 0.0728(19) 0.0664(18) -0.0159(13) 0.0013(13) -0.0137(15)
O7 0.0583(18) 0.0715(19) 0.0726(19) -0.0025(15) -0.0401(16) -0.0027(16)
O8 0.0363(15) 0.107(3) 0.0541(18) -0.0014(15) -0.0083(13) -0.0079(17)
F1 0.0872(19) 0.0824(18) 0.0699(16) -0.0328(15) 0.0044(14) -0.0452(14)
F2 0.150(3) 0.144(3) 0.0419(14) -0.089(2) -0.0125(16) 0.0096(16)

loop_
_atom_type_symbol
_atom_type_description
_atom_type_scat_dispersion_real
_atom_type_scat_dispersion_imag
_atom_type_scat_source
C C 0.0033 0.0016 'International Tables Vol C Tables 4.2.6.8 and 6.1.1.4'
H H 0 0 'International Tables Vol C Tables 4.2.6.8 and 6.1.1.4'
N N 0.0061 0.0033 'International Tables Vol C Tables 4.2.6.8 and 6.1.1.4'
O O 0.0106 0.006 'International Tables Vol C Tables 4.2.6.8 and 6.1.1.4'
F F 0.0171 0.0103 'International Tables Vol C Tables 4.2.6.8 and 6.1.1.4'

loop_
_geom_angle_atom_site_label_1
_geom_angle_atom_site_label_2
_geom_angle_atom_site_label_3
_geom_angle
F1 C1 C2 118.6(4)
F1 C1 C6 118.4(4)
C2 C1 C6 123.0(3)
C1 C2 C3 117.9(4)
C1 C2 H2 121
C3 C2 H2 121
C2 C3 C4 120.6(3)
C2 C3 H3 119.7
C4 C3 H3 119.7
C3 C4 C5 120.0(3)
C3 C4 C7 119.9(3)
C5 C4 C7 120.0(3)
C6 C5 C4 119.6(3)
C6 C5 H5 120.2
C4 C5 H5 120.2
C1 C6 C5 118.7(3)
C1 C6 H6 120.6
C5 C6 H6 120.6
C19 C7 C8 119.1(3)
C19 C7 C4 120.4(3)
C8 C7 C4 120.5(3)
C13 C8 C7 117.8(3)
C13 C8 C9 118.6(3)
C7 C8 C9 123.6(3)
O1 C9 N1 118.8(4)
O1 C9 C8 125.3(4)
N1 C9 C8 115.9(3)
N1 C10 H10A 109.5
N1 C10 H10B 109.5
H10A C10 H10B 109.5
N1 C10 H10C 109.5
H10A C10 H10C 109.5
H10B C10 H10C 109.5
O2 C11 N1 120.6(4)
O2 C11 N2 123.4(4)
N1 C11 N2 115.9(4)
N2 C12 H12A 109.5
N2 C12 H12B 109.5
H12A C12 H12B 109.5
N2 C12 H12C 109.5
H12A C12 H12C 109.5
H12B C12 H12C 109.5
N3 C13 N2 116.5(3)
N3 C13 C8 123.4(3)
N2 C13 C8 120.1(4)
N3 C14 N4 116.5(3)
N3 C14 C19 124.0(3)
N4 C14 C19 119.6(4)
N4 C15 H15A 109.5
N4 C15 H15B 109.5
H15A C15 H15B 109.5
N4 C15 H15C 109.5
H15A C15 H15C 109.5
H15B C15 H15C 109.5
O3 C16 N5 121.6(5)
O3 C16 N4 121.6(4)
N5 C16 N4 116.8(4)
N5 C17 H17A 109.5
N5 C17 H17B 109.5
H17A C17 H17B 109.5
N5 C17 H17C 109.5
H17A C17 H17C 109.5
H17B C17 H17C 109.5
O4 C18 N5 118.2(4)
O4 C18 C19 125.8(4)
N5 C18 C19 116.0(3)
C14 C19 C7 117.4(3)
C14 C19 C18 119.4(3)
C7 C19 C18 123.2(3)
C21 C20 C25 122.9(4)
C21 C20 F2 117.9(4)
C25 C20 F2 119.2(4)
C20 C21 C22 117.9(4)
C20 C21 H21 121
C22 C21 H21 121
C23 C22 C21 120.7(3)
C23 C22 H22 119.7
C21 C22 H22 119.7
C24 C23 C22 119.5(3)
C24 C23 C26 117.7(3)
C22 C23 C26 122.7(3)
C23 C24 C25 120.3(4)
C23 C24 H24 119.8
C25 C24 H24 119.8
C20 C25 C24 118.7(4)
C20 C25 H25 120.7
C24 C25 H25 120.7
C27 C26 C38 117.9(3)
C27 C26 C23 120.8(3)
C38 C26 C23 121.3(3)
C26 C27 C32 118.5(3)
C26 C27 C28 122.7(3)
C32 C27 C28 118.7(3)
O5 C28 N6 120.3(3)
O5 C28 C27 125.3(3)
N6 C28 C27 114.4(3)
N6 C29 H29A 109.5
N6 C29 H29B 109.5
H29A C29 H29B 109.5
N6 C29 H29C 109.5
H29A C29 H29C 109.5
H29B C29 H29C 109.5
O6 C30 N7 121.5(4)
O6 C30 N6 122.1(3)
N7 C30 N6 116.4(3)
N7 C31 H31C 109.5
N7 C31 H31B 109.5
H31C C31 H31B 109.5
N7 C31 H31A 109.5
H31C C31 H31A 109.5
H31B C31 H31A 109.5
N8 C32 N7 115.2(3)
N8 C32 C27 124.0(3)
N7 C32 C27 120.8(3)
N8 C33 N9 115.0(3)
N8 C33 C38 125.1(3)
N9 C33 C38 119.9(3)
N9 C34 H34A 109.5
N9 C34 H34B 109.5
H34A C34 H34B 109.5
N9 C34 H34C 109.5
H34A C34 H34C 109.5
H34B C34 H34C 109.5
O7 C35 N9 121.3(4)
O7 C35 N10 121.8(4)
N9 C35 N10 116.9(3)
N10 C36 H36A 109.5
N10 C36 H36B 109.5
H36A C36 H36B 109.5
N10 C36 H36C 109.5
H36A C36 H36C 109.5
H36B C36 H36C 109.5
O8 C37 N10 119.8(3)
O8 C37 C38 125.8(3)
N10 C37 C38 114.4(3)
C33 C38 C26 117.6(3)
C33 C38 C37 120.0(3)
C26 C38 C37 122.3(3)
C11 N1 C9 125.6(4)
C11 N1 C10 116.2(4)
C9 N1 C10 118.2(3)
C11 N2 C13 123.5(3)
C11 N2 C12 114.9(4)
C13 N2 C12 121.5(4)
C13 N3 C14 118.3(3)
C14 N4 C16 123.2(3)
C14 N4 C15 121.2(4)
C16 N4 C15 115.5(4)
C16 N5 C18 125.0(4)
C16 N5 C17 116.7(4)
C18 N5 C17 118.3(3)
C30 N6 C28 125.8(3)
C30 N6 C29 117.7(3)
C28 N6 C29 116.4(3)
C32 N7 C30 122.2(3)
C32 N7 C31 120.6(3)
C30 N7 C31 117.1(3)
C33 N8 C32 116.6(3)
C35 N9 C33 122.1(3)
C35 N9 C34 117.3(3)
C33 N9 C34 120.6(3)
C35 N10 C37 126.4(3)
C35 N10 C36 117.4(3)
C37 N10 C36 116.2(3)

loop_
_geom_bond_atom_site_label_1
_geom_bond_atom_site_label_2
_geom_bond_distance
C1 F1 1.360(4)
C1 C2 1.361(5)
C1 C6 1.366(6)
C2 C3 1.377(5)
C2 H2 0.93
C3 C4 1.379(5)
C3 H3 0.93
C4 C5 1.382(4)
C4 C7 1.493(5)
C5 C6 1.378(5)
C5 H5 0.93
C6 H6 0.93
C7 C19 1.408(5)
C7 C8 1.419(5)
C8 C13 1.403(5)
C8 C9 1.474(5)
C9 O1 1.205(4)
C9 N1 1.409(5)
C10 N1 1.473(5)
C10 H10A 0.96
C10 H10B 0.96
C10 H10C 0.96
C11 O2 1.221(5)
C11 N1 1.382(5)
C11 N2 1.384(5)
C12 N2 1.469(5)
C12 H12A 0.96
C12 H12B 0.96
C12 H12C 0.96
C13 N3 1.334(5)
C13 N2 1.394(5)
C14 N3 1.344(5)
C14 N4 1.379(5)
C14 C19 1.401(5)
C15 N4 1.472(5)
C15 H15A 0.96
C15 H15B 0.96
C15 H15C 0.96
C16 O3 1.213(5)
C16 N5 1.375(5)
C16 N4 1.403(6)
C17 N5 1.487(5)
C17 H17A 0.96
C17 H17B 0.96
C17 H17C 0.96
C18 O4 1.208(4)
C18 N5 1.395(5)
C18 C19 1.481(5)
C20 C21 1.362(6)
C20 C25 1.365(6)
C20 F2 1.379(4)
C21 C22 1.398(5)
C21 H21 0.93
C22 C23 1.383(5)
C22 H22 0.93
C23 C24 1.376(5)
C23 C26 1.516(5)
C24 C25 1.392(5)
C24 H24 0.93
C25 H25 0.93
C26 C27 1.401(5)
C26 C38 1.417(4)
C27 C32 1.417(5)
C27 C28 1.471(4)
C28 O5 1.222(4)
C28 N6 1.408(5)
C29 N6 1.470(4)
C29 H29A 0.96
C29 H29B 0.96
C29 H29C 0.96
C30 O6 1.222(4)
C30 N7 1.388(5)
C30 N6 1.396(5)
C31 N7 1.493(5)
C31 H31C 0.96
C31 H31B 0.96
C31 H31A 0.96
C32 N8 1.339(4)
C32 N7 1.383(4)
C33 N8 1.329(5)
C33 N9 1.391(4)
C33 C38 1.414(5)
C34 N9 1.488(5)
C34 H34A 0.96
C34 H34B 0.96
C34 H34C 0.96
C35 O7 1.216(4)
C35 N9 1.386(5)
C35 N10 1.386(5)
C36 N10 1.474(5)
C36 H36A 0.96
C36 H36B 0.96
C36 H36C 0.96
C37 O8 1.216(4)
C37 N10 1.399(4)
C37 C38 1.466(5)

loop_
_geom_torsion_atom_site_label_1
_geom_torsion_atom_site_label_2
_geom_torsion_atom_site_label_3
_geom_torsion_atom_site_label_4
_geom_torsion
F1 C1 C2 C3 177.2(4)
C6 C1 C2 C3 -2.3(7)
C1 C2 C3 C4 1.1(7)
C2 C3 C4 C5 0.2(6)
C2 C3 C4 C7 -177.6(4)
C3 C4 C5 C6 -0.5(6)
C7 C4 C5 C6 177.3(3)
F1 C1 C6 C5 -177.5(3)
C2 C1 C6 C5 2.0(6)
C4 C5 C6 C1 -0.6(6)
C3 C4 C7 C19 -97.7(4)
C5 C4 C7 C19 84.5(4)
C3 C4 C7 C8 82.6(5)
C5 C4 C7 C8 -95.3(4)
C19 C7 C8 C13 -0.9(5)
C4 C7 C8 C13 178.8(3)
C19 C7 C8 C9 179.4(3)
C4 C7 C8 C9 -0.8(5)
C13 C8 C9 O1 -175.5(4)
C7 C8 C9 O1 4.2(6)
C13 C8 C9 N1 4.0(5)
C7 C8 C9 N1 -176.4(3)
C7 C8 C13 N3 -1.5(5)
C9 C8 C13 N3 178.1(3)
C7 C8 C13 N2 179.4(3)
C9 C8 C13 N2 -1.0(5)
N3 C14 C19 C7 -1.8(5)
N4 C14 C19 C7 178.3(3)
N3 C14 C19 C18 177.0(3)
N4 C14 C19 C18 -2.8(5)
C8 C7 C19 C14 2.5(5)
C4 C7 C19 C14 -177.3(3)
C8 C7 C19 C18 -176.4(3)
C4 C7 C19 C18 3.9(5)
O4 C18 C19 C14 -177.4(4)
N5 C18 C19 C14 1.5(5)
O4 C18 C19 C7 1.5(6)
N5 C18 C19 C7 -179.7(3)
C25 C20 C21 C22 0.6(7)
F2 C20 C21 C22 -179.7(4)
C20 C21 C22 C23 -0.2(6)
C21 C22 C23 C24 -0.2(6)
C21 C22 C23 C26 177.1(4)
C22 C23 C24 C25 0.2(5)
C26 C23 C24 C25 -177.2(3)
C21 C20 C25 C24 -0.6(7)
F2 C20 C25 C24 179.7(4)
C23 C24 C25 C20 0.2(6)
C24 C23 C26 C27 71.1(4)
C22 C23 C26 C27 -106.2(4)
C24 C23 C26 C38 -105.6(4)
C22 C23 C26 C38 77.1(4)
C38 C26 C27 C32 2.5(4)
C23 C26 C27 C32 -174.3(3)
C38 C26 C27 C28 -177.3(3)
C23 C26 C27 C28 5.9(5)
C26 C27 C28 O5 13.4(5)
C32 C27 C28 O5 -166.4(3)
C26 C27 C28 N6 -166.4(3)
C32 C27 C28 N6 13.8(4)
C26 C27 C32 N8 -6.8(5)
C28 C27 C32 N8 173.0(3)
C26 C27 C32 N7 173.0(3)
C28 C27 C32 N7 -7.2(5)
N8 C33 C38 C26 -4.5(5)
N9 C33 C38 C26 176.0(3)
N8 C33 C38 C37 172.5(3)
N9 C33 C38 C37 -7.1(5)
C27 C26 C38 C33 2.6(4)
C23 C26 C38 C33 179.4(3)
C27 C26 C38 C37 -174.3(3)
C23 C26 C38 C37 2.5(5)
O8 C37 C38 C33 -173.9(4)
N10 C37 C38 C33 5.9(5)
O8 C37 C38 C26 2.9(6)
N10 C37 C38 C26 -177.3(3)
O2 C11 N1 C9 177.7(4)
N2 C11 N1 C9 -2.7(5)
O2 C11 N1 C10 -2.8(6)
N2 C11 N1 C10 176.9(3)
O1 C9 N1 C11 177.3(4)
C8 C9 N1 C11 -2.2(5)
O1 C9 N1 C10 -2.3(6)
C8 C9 N1 C10 178.2(3)
O2 C11 N2 C13 -174.3(4)
N1 C11 N2 C13 6.1(5)
O2 C11 N2 C12 4.2(6)
N1 C11 N2 C12 -175.5(3)
N3 C13 N2 C11 176.5(3)
C8 C13 N2 C11 -4.4(5)
N3 C13 N2 C12 -1.9(5)
C8 C13 N2 C12 177.3(3)
N2 C13 N3 C14 -178.6(3)
C8 C13 N3 C14 2.2(5)
N4 C14 N3 C13 179.4(3)
C19 C14 N3 C13 -0.5(5)
N3 C14 N4 C16 -176.3(3)
C19 C14 N4 C16 3.6(5)
N3 C14 N4 C15 7.6(5)
C19 C14 N4 C15 -172.6(4)
O3 C16 N4 C14 176.1(4)
N5 C16 N4 C14 -2.9(6)
O3 C16 N4 C15 -7.5(6)
N5 C16 N4 C15 173.5(4)
O3 C16 N5 C18 -177.4(4)
N4 C16 N5 C18 1.6(6)
O3 C16 N5 C17 3.2(6)
N4 C16 N5 C17 -177.8(3)
O4 C18 N5 C16 178.0(4)
C19 C18 N5 C16 -0.9(5)
O4 C18 N5 C17 -2.7(5)
C19 C18 N5 C17 178.4(3)
O6 C30 N6 C28 -178.1(3)
N7 C30 N6 C28 0.9(5)
O6 C30 N6 C29 -1.7(5)
N7 C30 N6 C29 177.3(3)
O5 C28 N6 C30 169.1(3)
C27 C28 N6 C30 -11.1(5)
O5 C28 N6 C29 -7.4(5)
C27 C28 N6 C29 172.4(3)
N8 C32 N7 C30 176.0(3)
C27 C32 N7 C30 -3.8(5)
N8 C32 N7 C31 -1.1(5)
C27 C32 N7 C31 179.1(3)
O6 C30 N7 C32 -173.9(3)
N6 C30 N7 C32 7.1(5)
O6 C30 N7 C31 3.4(5)
N6 C30 N7 C31 -175.7(3)
N9 C33 N8 C32 -179.8(3)
C38 C33 N8 C32 0.6(5)
N7 C32 N8 C33 -174.7(3)
C27 C32 N8 C33 5.1(5)
O7 C35 N9 C33 179.6(4)
N10 C35 N9 C33 0.8(5)
O7 C35 N9 C34 -1.5(6)
N10 C35 N9 C34 179.7(3)
N8 C33 N9 C35 -176.0(3)
C38 C33 N9 C35 3.6(5)
N8 C33 N9 C34 5.1(5)
C38 C33 N9 C34 -175.3(4)
O7 C35 N10 C37 179.5(4)
N9 C35 N10 C37 -1.7(6)
O7 C35 N10 C36 0.6(6)
N9 C35 N10 C36 179.4(3)
O8 C37 N10 C35 178.2(4)
C38 C37 N10 C35 -1.6(5)
O8 C37 N10 C36 -2.9(5)
C38 C37 N10 C36 177.3(3)

loop_
_cod_related_entry_id
_cod_related_entry_database
_cod_related_entry_code
1 ChemSpider 24737658
